data_4037362
loop_
_publ_author_name
'Kise, Naoki'
'Hamada, Yusuke'
'Sakurai, Toshihiko'

_publ_section_title
;
 Electroreductive Intermolecular Coupling of Coumarins with Benzophenones:
 Synthesis of 4-(2-Hydroxyphenyl)-5,5-diaryl-\g-butyrolactones,
 2-(2,2-Diaryl-2,3-dihydrobenzofuran-3-yl)acetic Acids, and
 4-(Diarylmethyl)coumarins.
;
_journal_issue 22
_journal_name_full 'The Journal of organic chemistry'
_journal_page_first 11043
_journal_page_last 11056
_journal_paper_doi 10.1021/acs.joc.6b02056
_journal_volume 81
_journal_year 2016
_chemical_formula_moiety 'C23 H18 F2 O3'
_chemical_formula_sum 'C23 H18 F2 O3'
_chemical_formula_weight 380.37
_chemical_melting_point 474.0(10)
_chemical_name_systematic
; 
2-(2,2-Bis(4-fluorophenyl)-3-methyl-2,3-dihydrobenzofuran-
3-yl)acetic acid
;
_space_group_IT_number 15
_space_group_name_Hall '-C 2yc'
_space_group_name_H-M_alt 'C 1 2/c 1'
_symmetry_cell_setting monoclinic
_symmetry_space_group_name_Hall '-C 2yc'
_symmetry_space_group_name_H-M 'C 1 2/c 1'
_atom_sites_solution_hydrogens geom
_atom_sites_solution_primary direct
_atom_sites_solution_secondary difmap
_audit_creation_method SHELXL-97
_cell_angle_alpha 90.00
_cell_angle_beta 117.29(2)
_cell_angle_gamma 90.00
_cell_formula_units_Z 8
_cell_length_a 19.188(6)
_cell_length_b 9.967(5)
_cell_length_c 22.065(8)
_cell_measurement_reflns_used 4135
_cell_measurement_temperature 298(2)
_cell_measurement_theta_max 27.1
_cell_measurement_theta_min 4.3
_cell_volume 3750(3)
_computing_cell_refinement PROCESS-AUTO
_computing_data_collection PROCESS-AUTO
_computing_data_reduction PROCESS-AUTO
_computing_publication_material yadokari-XG
_computing_structure_refinement 'SHELXL-97 (Sheldrick, 1997)'
_computing_structure_solution 'SHELXS-97 (Sheldrick, 1990)'
_diffrn_ambient_temperature 298(2)
_diffrn_detector_area_resol_mean 10.00
_diffrn_measured_fraction_theta_full 0.982
_diffrn_measured_fraction_theta_max 0.982
_diffrn_measurement_device_type 'Rigaku RAXIS-RAPID'
_diffrn_measurement_method \w
_diffrn_radiation_monochromator graphite
_diffrn_radiation_source 'fine-focus sealed tube'
_diffrn_radiation_type MoK\a
_diffrn_radiation_wavelength 0.71075
_diffrn_reflns_av_R_equivalents 0.0886
_diffrn_reflns_av_sigmaI/netI 0.0642
_diffrn_reflns_limit_h_max 24
_diffrn_reflns_limit_h_min -24
_diffrn_reflns_limit_k_max 12
_diffrn_reflns_limit_k_min -12
_diffrn_reflns_limit_l_max 28
_diffrn_reflns_limit_l_min -28
_diffrn_reflns_number 17282
_diffrn_reflns_theta_full 27.46
_diffrn_reflns_theta_max 27.46
_diffrn_reflns_theta_min 3.82
_exptl_absorpt_coefficient_mu 0.102
_exptl_absorpt_correction_T_max 0.9702
_exptl_absorpt_correction_T_min 0.9605
_exptl_absorpt_correction_type multi-scan
_exptl_absorpt_process_details
;
    Higashi, T. (1995). Program for Absorption Correction.
    Rigaku Corporation, Tokyo, Japan.
;
_exptl_crystal_colour colorless
_exptl_crystal_density_diffrn 1.347
_exptl_crystal_density_method 'not measured'
_exptl_crystal_description block
_exptl_crystal_F_000 1584
_exptl_crystal_size_max 0.40
_exptl_crystal_size_mid 0.35
_exptl_crystal_size_min 0.30
_refine_diff_density_max 0.194
_refine_diff_density_min -0.231
_refine_diff_density_rms 0.055
_refine_ls_extinction_method none
_refine_ls_goodness_of_fit_ref 1.029
_refine_ls_hydrogen_treatment refall
_refine_ls_matrix_type full
_refine_ls_number_parameters 254
_refine_ls_number_reflns 4200
_refine_ls_number_restraints 0
_refine_ls_restrained_S_all 1.029
_refine_ls_R_factor_all 0.1225
_refine_ls_R_factor_gt 0.0708
_refine_ls_shift/su_max 0.000
_refine_ls_shift/su_mean 0.000
_refine_ls_structure_factor_coef Fsqd
_refine_ls_weighting_details 'calc w=1/[\s^2^(Fo^2^)+(0.1000P)^2^+0.0000P] where P=(Fo^2^+2Fc^2^)/3'
_refine_ls_weighting_scheme calc
_refine_ls_wR_factor_gt 0.1726
_refine_ls_wR_factor_ref 0.1982
_reflns_number_gt 2082
_reflns_number_total 4200
_reflns_threshold_expression >2sigma(I)
_cod_data_source_file jo-2016-02056y-File014.cif
_cod_data_source_block 7l
_cod_depositor_comments
;
The following automatic conversions were performed:

data item '_chemical_melting_point' value '473-475' was changed to
'474.0(10)' -- the average value was taken and precision was
estimated.

Automatic conversion script
Id: cif_fix_values 6909 2019-04-08 15:41:33Z antanas 
;
_cod_original_sg_symbol_H-M 'C 2/c'
_cod_database_code 4037362

loop_
_symmetry_equiv_pos_as_xyz
'x, y, z'
'-x, y, -z+1/2'
'x+1/2, y+1/2, z'
'-x+1/2, y+1/2, -z+1/2'
'-x, -y, -z'
'x, -y, z-1/2'
'-x+1/2, -y+1/2, -z'
'x+1/2, -y+1/2, z-1/2'

loop_
_atom_site_label
_atom_site_type_symbol
_atom_site_fract_x
_atom_site_fract_y
_atom_site_fract_z
_atom_site_U_iso_or_equiv
_atom_site_adp_type
_atom_site_occupancy
_atom_site_symmetry_multiplicity
_atom_site_calc_flag
_atom_site_refinement_flags
O1 O 0.83235(8) -0.06435(15) 0.20320(7) 0.0685(5) Uani 1 1 d .
C1 C 0.83405(11) 0.0224(2) 0.15036(10) 0.0589(5) Uani 1 1 d .
C2 C 0.85613(11) 0.1614(2) 0.18196(11) 0.0615(6) Uani 1 1 d .
C3 C 0.84195(14) 0.2771(3) 0.14310(12) 0.0744(6) Uani 1 1 d .
H1 H 0.8146 0.2708 0.0958 0.089 Uiso 1 1 calc R
C4 C 0.86734(16) 0.4013(3) 0.17274(15) 0.0868(7) Uani 1 1 d .
H2 H 0.8575 0.4780 0.1460 0.104 Uiso 1 1 calc R
C5 C 0.90710(16) 0.4090(3) 0.24190(15) 0.0867(8) Uani 1 1 d .
F1 F 0.93351(13) 0.53089(18) 0.27077(10) 0.1262(6) Uani 1 1 d .
C6 C 0.92226(16) 0.2986(3) 0.28240(14) 0.0910(8) Uani 1 1 d .
H3 H 0.9492 0.3068 0.3296 0.109 Uiso 1 1 calc R
C7 C 0.89711(13) 0.1740(3) 0.25259(12) 0.0740(7) Uani 1 1 d .
H4 H 0.9077 0.0981 0.2799 0.089 Uiso 1 1 calc R
C8 C 0.89900(11) -0.0307(2) 0.13419(10) 0.0589(5) Uani 1 1 d .
C9 C 0.93165(13) -0.1556(2) 0.15416(12) 0.0732(7) Uani 1 1 d .
H5 H 0.9144 -0.2108 0.1786 0.088 Uiso 1 1 calc R
C10 C 0.99022(15) -0.2014(3) 0.13850(15) 0.0850(8) Uani 1 1 d .
H6 H 1.0120 -0.2863 0.1519 0.102 Uiso 1 1 calc R
C11 C 1.01452(13) -0.1184(3) 0.10310(13) 0.0759(7) Uani 1 1 d .
F2 F 1.07274(9) -0.16173(17) 0.08865(10) 0.1133(6) Uani 1 1 d .
C12 C 0.98455(13) 0.0052(3) 0.08249(12) 0.0731(6) Uani 1 1 d .
H7 H 1.0027 0.0593 0.0583 0.088 Uiso 1 1 calc R
C13 C 0.92639(12) 0.0502(2) 0.09789(11) 0.0660(6) Uani 1 1 d .
H8 H 0.9052 0.1353 0.0839 0.079 Uiso 1 1 calc R
C14 C 0.74918(11) 0.0025(2) 0.08786(10) 0.0629(6) Uani 1 1 d .
C15 C 0.69018(12) 0.0986(3) 0.09722(12) 0.0747(7) Uani 1 1 d .
H9 H 0.7016 0.0991 0.1448 0.090 Uiso 1 1 calc R
H10 H 0.6975 0.1891 0.0850 0.090 Uiso 1 1 calc R
C16 C 0.60638(13) 0.0579(3) 0.05448(13) 0.0752(7) Uani 1 1 d .
O2 O 0.57372(9) 0.0804(2) -0.00876(9) 0.0949(6) Uani 1 1 d .
O3 O 0.57120(9) 0.0040(2) 0.08460(9) 0.0924(6) Uani 1 1 d .
C17 C 0.74437(13) 0.0186(3) 0.01752(11) 0.0771(7) Uani 1 1 d .
H11 H 0.7783 -0.0455 0.0119 0.116 Uiso 1 1 calc R
H12 H 0.7604 0.1077 0.0129 0.116 Uiso 1 1 calc R
H13 H 0.6914 0.0039 -0.0167 0.116 Uiso 1 1 calc R
C18 C 0.73312(12) -0.1387(2) 0.10248(12) 0.0684(6) Uani 1 1 d .
C19 C 0.67946(14) -0.2356(3) 0.06198(15) 0.0850(8) Uani 1 1 d .
H14 H 0.6482 -0.2206 0.0156 0.102 Uiso 1 1 calc R
C20 C 0.67337(17) -0.3541(3) 0.0917(2) 0.0972(9) Uani 1 1 d .
H15 H 0.6383 -0.4197 0.0648 0.117 Uiso 1 1 calc R
C21 C 0.71849(18) -0.3769(3) 0.1606(2) 0.1010(10) Uani 1 1 d .
H16 H 0.7121 -0.4562 0.1797 0.121 Uiso 1 1 calc R
C22 C 0.77354(16) -0.2825(3) 0.20212(15) 0.0869(8) Uani 1 1 d .
H17 H 0.8046 -0.2972 0.2485 0.104 Uiso 1 1 calc R
C23 C 0.77949(14) -0.1664(3) 0.17070(13) 0.0712(6) Uani 1 1 d .

loop_
_atom_site_aniso_label
_atom_site_aniso_U_11
_atom_site_aniso_U_22
_atom_site_aniso_U_33
_atom_site_aniso_U_23
_atom_site_aniso_U_13
_atom_site_aniso_U_12
O1 0.0669(9) 0.0812(11) 0.0572(9) 0.0031(8) 0.0283(8) -0.0015(8)
C1 0.0520(10) 0.0695(14) 0.0532(12) 0.0032(10) 0.0225(9) 0.0049(9)
C2 0.0530(11) 0.0732(15) 0.0553(13) -0.0035(11) 0.0223(10) 0.0059(10)
C3 0.0778(14) 0.0735(17) 0.0618(14) -0.0033(13) 0.0232(12) 0.0087(12)
C4 0.0935(18) 0.0753(18) 0.0860(19) -0.0026(15) 0.0365(16) 0.0091(14)
C5 0.0923(18) 0.079(2) 0.085(2) -0.0254(16) 0.0368(16) -0.0037(14)
F1 0.1536(15) 0.0931(13) 0.1189(15) -0.0399(10) 0.0514(12) -0.0109(11)
C6 0.0941(18) 0.105(2) 0.0645(16) -0.0183(16) 0.0283(14) -0.0043(16)
C7 0.0718(13) 0.0889(19) 0.0555(14) -0.0069(12) 0.0242(11) -0.0017(12)
C8 0.0474(10) 0.0689(14) 0.0544(12) -0.0015(10) 0.0182(10) 0.0035(10)
C9 0.0645(13) 0.0777(17) 0.0803(16) 0.0146(13) 0.0358(12) 0.0128(12)
C10 0.0753(15) 0.0819(17) 0.103(2) 0.0144(15) 0.0450(15) 0.0242(13)
C11 0.0600(12) 0.0853(18) 0.0900(17) -0.0038(14) 0.0410(13) 0.0106(12)
F2 0.0973(11) 0.1127(13) 0.1629(17) 0.0012(11) 0.0880(12) 0.0214(9)
C12 0.0647(13) 0.0851(18) 0.0763(16) -0.0028(13) 0.0381(12) -0.0009(12)
C13 0.0600(12) 0.0697(14) 0.0695(14) 0.0053(11) 0.0307(11) 0.0070(10)
C14 0.0494(11) 0.0824(16) 0.0541(12) -0.0054(10) 0.0212(10) 0.0063(10)
C15 0.0574(12) 0.0967(18) 0.0669(14) -0.0099(13) 0.0258(11) 0.0138(12)
C16 0.0569(12) 0.0985(19) 0.0704(17) 0.0041(13) 0.0293(13) 0.0181(12)
O2 0.0612(9) 0.1508(18) 0.0668(11) 0.0172(11) 0.0241(9) 0.0136(10)
O3 0.0651(10) 0.1333(16) 0.0814(12) 0.0166(11) 0.0359(10) 0.0116(10)
C17 0.0622(13) 0.1062(19) 0.0567(14) -0.0073(12) 0.0220(11) 0.0075(12)
C18 0.0532(11) 0.0805(16) 0.0767(16) -0.0104(12) 0.0343(12) 0.0009(11)
C19 0.0635(13) 0.098(2) 0.0980(19) -0.0236(17) 0.0411(14) -0.0069(14)
C20 0.0779(17) 0.101(2) 0.132(3) -0.030(2) 0.0648(19) -0.0192(15)
C21 0.095(2) 0.094(2) 0.147(3) -0.011(2) 0.084(2) -0.0173(17)
C22 0.0856(17) 0.0918(19) 0.103(2) 0.0090(16) 0.0599(16) 0.0029(15)
C23 0.0639(13) 0.0829(17) 0.0768(16) -0.0018(13) 0.0410(13) -0.0004(12)

loop_
_atom_type_symbol
_atom_type_description
_atom_type_scat_dispersion_real
_atom_type_scat_dispersion_imag
_atom_type_scat_source
C C 0.0033 0.0016 'International Tables Vol C Tables 4.2.6.8 and 6.1.1.4'
H H 0.0000 0.0000 'International Tables Vol C Tables 4.2.6.8 and 6.1.1.4'
O O 0.0106 0.0060 'International Tables Vol C Tables 4.2.6.8 and 6.1.1.4'
F F 0.0171 0.0103 'International Tables Vol C Tables 4.2.6.8 and 6.1.1.4'

loop_
_geom_angle_atom_site_label_1
_geom_angle_atom_site_label_2
_geom_angle_atom_site_label_3
_geom_angle
C23 O1 C1 107.48(16)
O1 C1 C2 106.03(16)
O1 C1 C8 107.33(16)
C2 C1 C8 109.53(16)
O1 C1 C14 103.22(16)
C2 C1 C14 118.03(17)
C8 C1 C14 111.83(15)
C3 C2 C7 117.8(2)
C3 C2 C1 122.6(2)
C7 C2 C1 119.4(2)
C4 C3 C2 121.7(2)
C4 C3 H1 119.1
C2 C3 H1 119.1
C5 C4 C3 118.5(3)
C5 C4 H2 120.8
C3 C4 H2 120.8
F1 C5 C4 118.3(3)
F1 C5 C6 119.6(3)
C4 C5 C6 122.1(3)
C5 C6 C7 119.3(2)
C5 C6 H3 120.3
C7 C6 H3 120.3
C6 C7 C2 120.5(2)
C6 C7 H4 119.8
C2 C7 H4 119.8
C9 C8 C13 118.08(19)
C9 C8 C1 122.44(18)
C13 C8 C1 119.48(19)
C8 C9 C10 121.2(2)
C8 C9 H5 119.4
C10 C9 H5 119.4
C11 C10 C9 118.1(2)
C11 C10 H6 120.9
C9 C10 H6 120.9
C12 C11 C10 123.0(2)
C12 C11 F2 118.6(2)
C10 C11 F2 118.4(2)
C11 C12 C13 118.8(2)
C11 C12 H7 120.6
C13 C12 H7 120.6
C12 C13 C8 120.8(2)
C12 C13 H8 119.6
C8 C13 H8 119.6
C18 C14 C17 113.26(19)
C18 C14 C15 108.17(18)
C17 C14 C15 111.11(18)
C18 C14 C1 99.18(17)
C17 C14 C1 115.48(16)
C15 C14 C1 108.87(16)
C16 C15 C14 112.49(19)
C16 C15 H9 109.1
C14 C15 H9 109.1
C16 C15 H10 109.1
C14 C15 H10 109.1
H9 C15 H10 107.8
O2 C16 O3 122.9(2)
O2 C16 C15 119.6(2)
O3 C16 C15 117.5(2)
C14 C17 H11 109.5
C14 C17 H12 109.5
H11 C17 H12 109.5
C14 C17 H13 109.5
H11 C17 H13 109.5
H12 C17 H13 109.5
C23 C18 C19 118.5(2)
C23 C18 C14 109.1(2)
C19 C18 C14 132.3(2)
C20 C19 C18 119.1(3)
C20 C19 H14 120.5
C18 C19 H14 120.5
C21 C20 C19 121.1(3)
C21 C20 H15 119.5
C19 C20 H15 119.5
C20 C21 C22 121.0(3)
C20 C21 H16 119.5
C22 C21 H16 119.5
C23 C22 C21 116.5(3)
C23 C22 H17 121.7
C21 C22 H17 121.7
C18 C23 C22 123.7(2)
C18 C23 O1 111.8(2)
C22 C23 O1 124.5(2)

loop_
_geom_bond_atom_site_label_1
_geom_bond_atom_site_label_2
_geom_bond_distance
O1 C23 1.382(3)
O1 C1 1.464(2)
C1 C2 1.521(3)
C1 C8 1.539(3)
C1 C14 1.592(3)
C2 C3 1.387(3)
C2 C7 1.393(3)
C3 C4 1.380(4)
C3 H1 0.9300
C4 C5 1.360(4)
C4 H2 0.9300
C5 F1 1.357(3)
C5 C6 1.363(4)
C6 C7 1.385(4)
C6 H3 0.9300
C7 H4 0.9300
C8 C9 1.373(3)
C8 C13 1.398(3)
C9 C10 1.395(3)
C9 H5 0.9300
C10 C11 1.358(4)
C10 H6 0.9300
C11 C12 1.348(3)
C11 F2 1.365(2)
C12 C13 1.382(3)
C12 H7 0.9300
C13 H8 0.9300
C14 C18 1.506(3)
C14 C17 1.521(3)
C14 C15 1.567(3)
C15 C16 1.500(3)
C15 H9 0.9700
C15 H10 0.9700
C16 O2 1.260(3)
C16 O3 1.264(3)
C17 H11 0.9600
C17 H12 0.9600
C17 H13 0.9600
C18 C23 1.380(3)
C18 C19 1.396(3)
C19 C20 1.382(4)
C19 H14 0.9300
C20 C21 1.381(4)
C20 H15 0.9300
C21 C22 1.397(4)
C21 H16 0.9300
C22 C23 1.381(4)
C22 H17 0.9300

loop_
_geom_torsion_atom_site_label_1
_geom_torsion_atom_site_label_2
_geom_torsion_atom_site_label_3
_geom_torsion_atom_site_label_4
_geom_torsion
C23 O1 C1 C2 151.92(16)
C23 O1 C1 C8 -91.07(18)
C23 O1 C1 C14 27.19(19)
O1 C1 C2 C3 -160.83(18)
C8 C1 C2 C3 83.7(2)
C14 C1 C2 C3 -45.8(3)
O1 C1 C2 C7 23.8(2)
C8 C1 C2 C7 -91.7(2)
C14 C1 C2 C7 138.79(19)
C7 C2 C3 C4 0.1(3)
C1 C2 C3 C4 -175.4(2)
C2 C3 C4 C5 -0.1(4)
C3 C4 C5 F1 178.5(2)
C3 C4 C5 C6 -0.2(4)
F1 C5 C6 C7 -178.2(2)
C4 C5 C6 C7 0.5(4)
C5 C6 C7 C2 -0.5(4)
C3 C2 C7 C6 0.2(3)
C1 C2 C7 C6 175.9(2)
O1 C1 C8 C9 15.2(3)
C2 C1 C8 C9 129.8(2)
C14 C1 C8 C9 -97.4(2)
O1 C1 C8 C13 -164.82(18)
C2 C1 C8 C13 -50.1(2)
C14 C1 C8 C13 82.7(2)
C13 C8 C9 C10 -0.3(3)
C1 C8 C9 C10 179.7(2)
C8 C9 C10 C11 0.3(4)
C9 C10 C11 C12 -0.1(4)
C9 C10 C11 F2 178.9(2)
C10 C11 C12 C13 0.0(4)
F2 C11 C12 C13 -179.1(2)
C11 C12 C13 C8 0.0(3)
C9 C8 C13 C12 0.1(3)
C1 C8 C13 C12 -179.88(19)
O1 C1 C14 C18 -29.06(18)
C2 C1 C14 C18 -145.58(17)
C8 C1 C14 C18 86.01(19)
O1 C1 C14 C17 -150.40(18)
C2 C1 C14 C17 93.1(2)
C8 C1 C14 C17 -35.3(3)
O1 C1 C14 C15 83.8(2)
C2 C1 C14 C15 -32.7(2)
C8 C1 C14 C15 -161.09(19)
C18 C14 C15 C16 -55.0(3)
C17 C14 C15 C16 69.9(3)
C1 C14 C15 C16 -161.9(2)
C14 C15 C16 O2 -75.4(3)
C14 C15 C16 O3 105.9(3)
C17 C14 C18 C23 145.11(18)
C15 C14 C18 C23 -91.27(19)
C1 C14 C18 C23 22.17(19)
C17 C14 C18 C19 -39.1(3)
C15 C14 C18 C19 84.5(3)
C1 C14 C18 C19 -162.1(2)
C23 C18 C19 C20 1.4(3)
C14 C18 C19 C20 -174.0(2)
C18 C19 C20 C21 1.0(4)
C19 C20 C21 C22 -2.1(4)
C20 C21 C22 C23 0.6(4)
C19 C18 C23 C22 -3.0(3)
C14 C18 C23 C22 173.46(19)
C19 C18 C23 O1 176.77(18)
C14 C18 C23 O1 -6.8(2)
C21 C22 C23 C18 1.9(3)
C21 C22 C23 O1 -177.8(2)
C1 O1 C23 C18 -13.9(2)
C1 O1 C23 C22 165.8(2)
